data_7105953
loop_
_publ_author_name
'Andrzej Katrusiak'
'Marek Szafranski'
'Marcin Podsiadlo'

_publ_section_title
;
 Pressure-induced collapse of guanidinium nitrate N\^aH\^a \^a\^aO bonded
 honeycomb layers into a 3-D pattern with varied H-acceptor capacity
;
_journal_name_full Chem.Commun.
_journal_page_first 2107
_journal_paper_doi 10.1039/c0cc02630a
_journal_volume 47
_journal_year 2011
_chemical_formula_moiety 'C H6 N3, N O3'
_chemical_formula_sum 'C H6 N4 O3'
_chemical_formula_weight 122.10
_chemical_melting_point 486
_chemical_name_common 'guanidinium nitrate'
_chemical_name_systematic
;
guanidinium nitrate
;
_space_group_IT_number 12
_symmetry_cell_setting monoclinic
_symmetry_space_group_name_Hall '-C 2y'
_symmetry_space_group_name_H-M 'C 1 2/m 1'
_atom_sites_solution_hydrogens geom
_atom_sites_solution_primary direct
_atom_sites_solution_secondary difmap
_audit_creation_method SHELXL-97
_cell_angle_alpha 90.00
_cell_angle_beta 125.00(3)
_cell_angle_gamma 90.00
_cell_formula_units_Z 4
_cell_length_a 12.340(3)
_cell_length_b 7.2110(14)
_cell_length_c 7.3900(15)
_cell_measurement_reflns_used 997
_cell_measurement_temperature 295(2)
_cell_measurement_theta_max 27.34
_cell_measurement_theta_min 3.47
_cell_volume 538.7(3)
_computing_cell_refinement 'CrysAlisRED (Oxford Diffraction, 2004)'
_computing_data_collection 'CrysAlisCCD (Oxford Diffraction, 2004)'
_computing_data_reduction 'CrysAlisRED (Oxford Diffraction, 2004); REDSHABS (Katrusiak, A. 2003)'
_computing_molecular_graphics 'SHELXTL (Sheldrick, 1990)'
_computing_publication_material 'SHELXL--97 (Sheldrick, 1997)'
_computing_structure_refinement 'SHELXL--97 (Sheldrick, 1997)'
_computing_structure_solution 'SHELXS--97 (Sheldrick, 1997)'
_diffrn_ambient_environment 'diamond-anvil cell'
_diffrn_ambient_pressure 360000
_diffrn_ambient_temperature 295(2)
_diffrn_measured_fraction_theta_full 0.151
_diffrn_measured_fraction_theta_max 0.151
_diffrn_measurement_device_type 'KM-4 CCD'
_diffrn_measurement_method '\f- and \w-scans'
_diffrn_radiation_monochromator graphite
_diffrn_radiation_source 'fine-focus sealed tube'
_diffrn_radiation_type MoK\a
_diffrn_radiation_wavelength 0.71073
_diffrn_reflns_av_R_equivalents 0.0359
_diffrn_reflns_av_sigmaI/netI 0.0134
_diffrn_reflns_limit_h_max 15
_diffrn_reflns_limit_h_min -15
_diffrn_reflns_limit_k_max 9
_diffrn_reflns_limit_k_min -9
_diffrn_reflns_limit_l_max 6
_diffrn_reflns_limit_l_min -6
_diffrn_reflns_number 997
_diffrn_reflns_theta_full 27.34
_diffrn_reflns_theta_max 27.34
_diffrn_reflns_theta_min 3.47
_diffrn_standards_decay_% 0
_diffrn_standards_interval_count 0
_diffrn_standards_number 0
_exptl_absorpt_coefficient_mu 0.142
_exptl_absorpt_correction_T_max 0.90
_exptl_absorpt_correction_T_min 0.50
_exptl_absorpt_correction_type numerical
_exptl_absorpt_process_details
;
Correction for absorption of the diamond-anvil cell and the sample
were made using program REDSHABS (Katrusiak, A. (2003) REDSHABS. Adam
Mickiewicz University Pozna\'n; Katrusiak, A. (2004) Z. Kristallogr.
219, 461-467).
;
_exptl_crystal_colour colourless
_exptl_crystal_density_diffrn 1.506
_exptl_crystal_density_method 'not measured'
_exptl_crystal_description plate
_exptl_crystal_F_000 256
_exptl_crystal_size_max 0.34
_exptl_crystal_size_mid 0.31
_exptl_crystal_size_min 0.25
_refine_diff_density_max 0.082
_refine_diff_density_min -0.087
_refine_diff_density_rms 0.018
_refine_ls_extinction_coef 0.38(7)
_refine_ls_extinction_expression Fc^*^=kFc[1+0.001xFc^2^\l^3^/sin(2\q)]^-1/4^
_refine_ls_extinction_method SHELXL
_refine_ls_goodness_of_fit_ref 1.160
_refine_ls_hydrogen_treatment constr
_refine_ls_matrix_type full
_refine_ls_number_parameters 22
_refine_ls_number_reflns 100
_refine_ls_number_restraints 0
_refine_ls_restrained_S_all 1.160
_refine_ls_R_factor_all 0.0606
_refine_ls_R_factor_gt 0.0513
_refine_ls_shift/su_max 0.000
_refine_ls_shift/su_mean 0.000
_refine_ls_structure_factor_coef Fsqd
_refine_ls_weighting_details 'calc w=1/[\s^2^(Fo^2^)+(0.0000P)^2^+1.0702P] where P=(Fo^2^+2Fc^2^)/3'
_refine_ls_weighting_scheme calc
_refine_ls_wR_factor_gt 0.0795
_refine_ls_wR_factor_ref 0.0834
_reflns_number_gt 82
_reflns_number_total 100
_reflns_threshold_expression >2sigma(I)
_cod_data_source_file C0CC02630A.TXT
_cod_data_source_block azg_polymorphII_0.36GPa
_cod_original_cell_volume 538.67(19)
_cod_original_sg_symbol_H-M 'C 2/m'
_cod_database_code 7105953

loop_
_symmetry_equiv_pos_as_xyz
'x, y, z'
'-x, y, -z'
'x+1/2, y+1/2, z'
'-x+1/2, y+1/2, -z'
'-x, -y, -z'
'x, -y, z'
'-x+1/2, -y+1/2, -z'
'x+1/2, -y+1/2, z'

loop_
_atom_site_label
_atom_site_type_symbol
_atom_site_fract_x
_atom_site_fract_y
_atom_site_fract_z
_atom_site_U_iso_or_equiv
_atom_site_adp_type
_atom_site_occupancy
_atom_site_symmetry_multiplicity
_atom_site_calc_flag
_atom_site_refinement_flags
_atom_site_disorder_assembly
_atom_site_disorder_group
C1 C 0.893(2) 0.0000 0.246(5) 0.060(3) Uiso 1 2 d S . .
N1 N 0.9817(19) 0.0000 0.221(5) 0.063(2) Uiso 1 2 d S . .
H11 H 1.0162 -0.1031 0.2196 0.075 Uiso 0.50 1 calc PR . .
H12 H 1.0102 0.1031 0.2049 0.075 Uiso 0.50 1 calc PR . .
N2 N 0.8520(13) 0.1480(6) 0.269(3) 0.067(2) Uiso 1 1 d . . .
H3 H 0.8864 0.2512 0.2677 0.080 Uiso 1 1 calc R . .
H2 H 0.7889 0.1477 0.2869 0.080 Uiso 1 1 calc R . .
N3 N 0.569(2) 0.0000 0.280(5) 0.070(2) Uiso 1 2 d S . .
O1 O 0.4454(19) 0.0000 0.227(5) 0.095(3) Uiso 1 2 d S . .
O2 O 0.6167(9) 0.1520(5) 0.284(2) 0.072(2) Uiso 1 1 d . . .

loop_
_atom_type_symbol
_atom_type_description
_atom_type_scat_dispersion_real
_atom_type_scat_dispersion_imag
_atom_type_scat_source
C C 0.0033 0.0016 'International Tables Vol C Tables 4.2.6.8 and 6.1.1.4'
H H 0.0000 0.0000 'International Tables Vol C Tables 4.2.6.8 and 6.1.1.4'
N N 0.0061 0.0033 'International Tables Vol C Tables 4.2.6.8 and 6.1.1.4'
O O 0.0106 0.0060 'International Tables Vol C Tables 4.2.6.8 and 6.1.1.4'

loop_
_geom_angle_atom_site_label_1
_geom_angle_atom_site_label_2
_geom_angle_atom_site_label_3
_geom_angle
_geom_angle_site_symmetry_1
_geom_angle_site_symmetry_3
_geom_angle_publ_flag
N1 C1 N2 120.1(4) . 6 ?
N1 C1 N2 120.1(4) . . ?
N2 C1 N2 119.4(8) 6 . ?
N3 N3 O2 0(10) 1 1 ?
N3 N3 O2 0(10) 1 . ?
O2 N3 O2 0.0(6) 1 . ?
N3 N3 O2 0(10) 1 6 ?
O2 N3 O2 124.3(7) 1 6 ?
O2 N3 O2 124.3(7) . 6 ?
N3 N3 O1 0(10) 1 . ?
O2 N3 O1 117.2(7) 1 . ?
O2 N3 O1 117.2(7) . . ?
O2 N3 O1 117.2(7) 6 . ?
N3 O1 N3 0(3) 1 . ?
O2 O2 N3 0(10) 1 1 ?
O2 O2 N3 0(10) 1 . ?
N3 O2 N3 0(2) 1 . ?

loop_
_geom_bond_atom_site_label_1
_geom_bond_atom_site_label_2
_geom_bond_distance
_geom_bond_site_symmetry_2
_geom_bond_publ_flag
C1 N1 1.206(9) . ?
C1 N2 1.236(6) 6 ?
C1 N2 1.236(6) . ?
N3 N3 0.00(14) 1 ?
N3 O2 1.240(5) 1 ?
N3 O2 1.240(5) . ?
N3 O2 1.240(5) 6 ?
N3 O1 1.336(17) . ?
O1 N3 1.336(17) 1 ?
O2 O2 0.00(2) 1 ?
O2 N3 1.240(5) 1 ?
